data_7706366
loop_
_publ_author_name
'Brunecker, Carina'
'Arrowsmith, Merle'
'M\"ussig, Jonas H'
'B\"ohnke, Julian'
'Stoy, Andreas'
'He\&s, Merlin'
'Hofmann, Alexander'
'Lenczyk, Carsten'
'Lichtenberg, Crispin'
'Ramler, Jacqueline'
'Rempel, Anna'
'Braunschweig, Holger'

_publ_section_title
;
 Synthesis and characterisation of boranediyl- and diboranediyl-bridged
 diplatinum A-frame complexes.
;
_journal_issue 10
_journal_name_full 'Dalton transactions (Cambridge, England : 2003)'
_journal_page_first 3506
_journal_page_last 3515
_journal_paper_doi 10.1039/d0dt03855e
_journal_volume 50
_journal_year 2021
_chemical_formula_moiety 'C20 H41 B Cl2 P4 Pt2, 2(C6 H4 F2)'
_chemical_formula_sum 'C32 H49 B Cl2 F4 P4 Pt2'
_chemical_formula_weight 1105.48
_chemical_name_systematic 4-Cl(Dur)
_chemical_properties_physical 'Air-sensitive,Moisture-sensitive,Heat-sensitive,slowly decomposes in solution'
_space_group_crystal_system orthorhombic
_space_group_IT_number 60
_space_group_name_Hall '-P 2n 2ab'
_space_group_name_H-M_alt 'P b c n'
_atom_sites_solution_hydrogens geom
_atom_sites_solution_primary iterative
_atom_sites_solution_secondary difmap
_audit_creation_method SHELXL-2014/7
_audit_update_record
;
2020-11-06 deposited with the CCDC.	2021-01-08 downloaded from the CCDC.
;
_cell_angle_alpha 90
_cell_angle_beta 90
_cell_angle_gamma 90
_cell_formula_units_Z 4
_cell_length_a 11.836(4)
_cell_length_b 22.892(8)
_cell_length_c 14.199(5)
_cell_measurement_reflns_used 9892
_cell_measurement_temperature 100(2)
_cell_measurement_theta_max 26.73
_cell_measurement_theta_min 2.29
_cell_volume 3847(2)
_computing_cell_refinement 'Saint+ ver. V8.38A (Bruker AXS)'
_computing_data_collection 'APEX2 ver. 2014.9 (Bruker AXS)'
_computing_data_reduction 'Saint+ ver. V8.38A (Bruker AXS)'
_computing_molecular_graphics 'ShelXLe (Huebschle et all, 2011)'
_computing_publication_material 'SHELXL-2014/7 (Sheldrick, 2014)'
_computing_structure_refinement 'SHELXL-2014/7 (Sheldrick, 2014)'
_computing_structure_solution 'SHELXT (Sheldrick, 2014)'
_diffrn_ambient_temperature 100(2)
_diffrn_detector 'CCD area detector (Apex2)'
_diffrn_detector_area_resol_mean 8.333
_diffrn_measured_fraction_theta_full 1.000
_diffrn_measured_fraction_theta_max 1.000
_diffrn_measurement_device_type 'Bruker X8-APEX II'
_diffrn_measurement_method '\f and \w scans'
_diffrn_radiation_monochromator 'multi-layer mirror'
_diffrn_radiation_type MoK\a
_diffrn_radiation_wavelength 0.71073
_diffrn_reflns_av_R_equivalents 0.0356
_diffrn_reflns_av_unetI/netI 0.0202
_diffrn_reflns_Laue_measured_fraction_full 1.000
_diffrn_reflns_Laue_measured_fraction_max 1.000
_diffrn_reflns_limit_h_max 14
_diffrn_reflns_limit_h_min -14
_diffrn_reflns_limit_k_max 28
_diffrn_reflns_limit_k_min -29
_diffrn_reflns_limit_l_max 17
_diffrn_reflns_limit_l_min -17
_diffrn_reflns_number 33249
_diffrn_reflns_point_group_measured_fraction_full 1.000
_diffrn_reflns_point_group_measured_fraction_max 1.000
_diffrn_reflns_theta_full 25.242
_diffrn_reflns_theta_max 26.779
_diffrn_reflns_theta_min 1.779
_diffrn_source 'rotating-anode (Nonius FR-591)'
_exptl_absorpt_coefficient_mu 7.611
_exptl_absorpt_correction_T_max 0.5183
_exptl_absorpt_correction_T_min 0.3981
_exptl_absorpt_correction_type multi-scan
_exptl_absorpt_process_details 'SadAbs 2016/2 (Bruker AXS)'
_exptl_crystal_colour yellow
_exptl_crystal_density_diffrn 1.909
_exptl_crystal_description block
_exptl_crystal_F_000 2128
_exptl_crystal_recrystallization_method 'Re-crystallisation from solvent: difluorobenzene/pentane'
_exptl_crystal_size_max 0.115
_exptl_crystal_size_mid 0.103
_exptl_crystal_size_min 0.099
_refine_diff_density_max 1.089
_refine_diff_density_min -0.475
_refine_diff_density_rms 0.097
_refine_ls_extinction_method none
_refine_ls_goodness_of_fit_ref 1.038
_refine_ls_hydrogen_treatment constr
_refine_ls_matrix_type full
_refine_ls_number_parameters 211
_refine_ls_number_reflns 4105
_refine_ls_number_restraints 0
_refine_ls_restrained_S_all 1.038
_refine_ls_R_factor_all 0.0240
_refine_ls_R_factor_gt 0.0180
_refine_ls_shift/su_max 0.002
_refine_ls_shift/su_mean 0.000
_refine_ls_structure_factor_coef Fsqd
_refine_ls_weighting_details 'w=1/[\s^2^(Fo^2^)+(0.0190P)^2^+2.6260P] where P=(Fo^2^+2Fc^2^)/3'
_refine_ls_weighting_scheme calc
_refine_ls_wR_factor_gt 0.0388
_refine_ls_wR_factor_ref 0.0404
_reflns_Friedel_coverage 0.000
_reflns_number_gt 3562
_reflns_number_total 4105
_reflns_threshold_expression 'I > 2\s(I)'
_cod_data_source_file d0dt03855e2.cif
_cod_data_source_block cl137_cb021
_cod_depositor_comments 'Adding full bibliography for 7706356--7706368.cif.'
_cod_database_code 7706366
_shelx_shelxl_version_number 2014/7
_shelx_space_group_comment
;
The symmetry employed for this shelxl refinement is uniquely defined
by the following loop, which should always be used as a source of
symmetry information in preference to the above space-group names.
They are only intended as comments.
;
_shelx_estimated_absorpt_t_min 0.475
_shelx_estimated_absorpt_t_max 0.520

loop_
_space_group_symop_operation_xyz
'x, y, z'
'-x+1/2, -y+1/2, z+1/2'
'-x, y, -z+1/2'
'x+1/2, -y+1/2, -z'
'-x, -y, -z'
'x-1/2, y-1/2, -z-1/2'
'x, -y, z-1/2'
'-x-1/2, y-1/2, z'

loop_
_atom_site_label
_atom_site_type_symbol
_atom_site_fract_x
_atom_site_fract_y
_atom_site_fract_z
_atom_site_U_iso_or_equiv
_atom_site_adp_type
_atom_site_occupancy
_atom_site_site_symmetry_order
_atom_site_calc_flag
_atom_site_refinement_flags_posn
_atom_site_refinement_flags_adp
_atom_site_refinement_flags_occupancy
_atom_site_disorder_assembly
_atom_site_disorder_group
Pt1 Pt 0.59282(2) 0.33592(2) 0.67394(2) 0.01013(4) Uani 1 1 d . . . . .
Cl1 Cl 0.69645(6) 0.25470(3) 0.59011(5) 0.01944(15) Uani 1 1 d . . . . .
P1 P 0.47519(6) 0.35581(3) 0.55213(5) 0.01230(15) Uani 1 1 d . . . . .
P2 P 0.30046(6) 0.31254(3) 0.69549(5) 0.01340(15) Uani 1 1 d . . . . .
F1 F 0.24120(16) 0.49367(8) 0.51916(14) 0.0372(5) Uani 1 1 d . . . . .
F2 F 0.06365(18) 0.46693(9) 0.62878(15) 0.0434(6) Uani 1 1 d . . . . .
C4 C 0.5000 0.58593(16) 0.7500 0.0164(9) Uani 1 2 d S T P . .
H4 H 0.5000 0.6274 0.7500 0.020 Uiso 1 2 calc R U P . .
C7 C 0.4830(3) 0.30604(12) 0.45302(19) 0.0189(6) Uani 1 1 d . . . . .
H7A H 0.5572 0.3095 0.4230 0.028 Uiso 1 1 calc R U . . .
H7B H 0.4239 0.3159 0.4074 0.028 Uiso 1 1 calc R U . . .
H7C H 0.4720 0.2659 0.4752 0.028 Uiso 1 1 calc R U . . .
C9 C 0.3261(2) 0.35490(12) 0.58796(19) 0.0152(6) Uani 1 1 d . . . . .
H9A H 0.3006 0.3956 0.5982 0.018 Uiso 1 1 calc R U . . .
H9B H 0.2804 0.3382 0.5362 0.018 Uiso 1 1 calc R U . . .
B1 B 0.5000 0.39343(19) 0.7500 0.0105(9) Uani 1 2 d S T P . .
C5 C 0.7149(3) 0.46676(12) 0.7226(2) 0.0187(6) Uani 1 1 d . . . . .
H5A H 0.7560 0.4874 0.6728 0.028 Uiso 1 1 calc R U . . .
H5B H 0.7038 0.4259 0.7041 0.028 Uiso 1 1 calc R U . . .
H5C H 0.7585 0.4683 0.7812 0.028 Uiso 1 1 calc R U . . .
C17 C 0.1712(3) 0.58934(14) 0.4954(2) 0.0249(7) Uani 1 1 d . . . . .
H17 H 0.2337 0.5986 0.4562 0.030 Uiso 1 1 calc R U . . .
C3 C 0.6012(2) 0.55701(12) 0.73941(18) 0.0142(6) Uani 1 1 d . . . . .
C2 C 0.6018(2) 0.49533(12) 0.73752(18) 0.0135(6) Uani 1 1 d . . . . .
C12 C 0.1618(3) 0.53512(14) 0.5356(2) 0.0235(7) Uani 1 1 d . . . . .
C8 C 0.4908(3) 0.42718(11) 0.49988(19) 0.0167(6) Uani 1 1 d . . . . .
H8A H 0.4852 0.4571 0.5490 0.025 Uiso 1 1 calc R U . . .
H8B H 0.4310 0.4333 0.4532 0.025 Uiso 1 1 calc R U . . .
H8C H 0.5647 0.4299 0.4691 0.025 Uiso 1 1 calc R U . . .
C10 C 0.3267(3) 0.23797(12) 0.6597(2) 0.0208(7) Uani 1 1 d . . . . .
H10A H 0.4069 0.2333 0.6442 0.031 Uiso 1 1 calc R U . . .
H10B H 0.2807 0.2288 0.6042 0.031 Uiso 1 1 calc R U . . .
H10C H 0.3067 0.2114 0.7112 0.031 Uiso 1 1 calc R U . . .
C1 C 0.5000 0.46339(16) 0.7500 0.0102(8) Uani 1 2 d S T P . .
C13 C 0.0713(3) 0.52166(15) 0.5921(2) 0.0285(8) Uani 1 1 d . . . . .
C16 C 0.0884(3) 0.63018(15) 0.5132(3) 0.0354(9) Uani 1 1 d . . . . .
H16 H 0.0932 0.6679 0.4855 0.042 Uiso 1 1 calc R U . . .
C11 C 0.1487(3) 0.31662(14) 0.7086(2) 0.0243(7) Uani 1 1 d . . . . .
H11A H 0.1248 0.2914 0.7607 0.036 Uiso 1 1 calc R U . . .
H11B H 0.1123 0.3036 0.6502 0.036 Uiso 1 1 calc R U . . .
H11C H 0.1266 0.3570 0.7219 0.036 Uiso 1 1 calc R U . . .
C6 C 0.7083(3) 0.59246(12) 0.7273(2) 0.0216(7) Uani 1 1 d . . . . .
H6A H 0.7391 0.5859 0.6641 0.032 Uiso 1 1 calc R U . . .
H6B H 0.7639 0.5804 0.7746 0.032 Uiso 1 1 calc R U . . .
H6C H 0.6911 0.6340 0.7355 0.032 Uiso 1 1 calc R U . . .
C14 C -0.0096(3) 0.56201(17) 0.6113(3) 0.0386(9) Uani 1 1 d . . . . .
H14 H -0.0709 0.5527 0.6518 0.046 Uiso 1 1 calc R U . . .
C15 C -0.0014(3) 0.61661(17) 0.5709(3) 0.0438(10) Uani 1 1 d . . . . .
H15 H -0.0580 0.6451 0.5830 0.053 Uiso 1 1 calc R U . . .

loop_
_atom_site_aniso_label
_atom_site_aniso_U_11
_atom_site_aniso_U_22
_atom_site_aniso_U_33
_atom_site_aniso_U_23
_atom_site_aniso_U_13
_atom_site_aniso_U_12
Pt1 0.01016(6) 0.00937(6) 0.01087(6) -0.00016(4) 0.00155(4) 0.00031(4)
Cl1 0.0216(4) 0.0182(3) 0.0185(3) -0.0051(3) 0.0037(3) 0.0074(3)
P1 0.0144(4) 0.0115(3) 0.0110(3) -0.0005(3) 0.0011(3) -0.0006(3)
P2 0.0121(4) 0.0140(3) 0.0141(3) -0.0003(3) 0.0005(3) -0.0036(3)
F1 0.0316(12) 0.0326(11) 0.0473(12) 0.0040(9) -0.0001(10) 0.0139(9)
F2 0.0393(14) 0.0498(13) 0.0412(12) 0.0169(10) -0.0123(11) -0.0192(10)
C4 0.029(3) 0.0094(19) 0.0108(18) 0.000 0.0000(18) 0.000
C7 0.0247(18) 0.0173(15) 0.0148(13) -0.0019(11) 0.0002(13) -0.0021(13)
C9 0.0130(15) 0.0180(14) 0.0147(13) 0.0013(11) -0.0029(12) 0.0010(12)
B1 0.008(2) 0.016(2) 0.0074(19) 0.000 -0.0027(17) 0.000
C5 0.0161(16) 0.0168(14) 0.0232(15) -0.0007(12) 0.0041(14) -0.0047(12)
C17 0.0258(19) 0.0292(17) 0.0196(15) -0.0040(13) -0.0029(14) -0.0022(14)
C3 0.0191(17) 0.0144(14) 0.0091(12) 0.0006(10) -0.0022(12) -0.0035(12)
C2 0.0180(16) 0.0143(13) 0.0081(12) 0.0003(10) -0.0007(11) 0.0007(12)
C12 0.0202(18) 0.0282(17) 0.0220(15) -0.0055(13) -0.0048(14) 0.0041(14)
C8 0.0204(17) 0.0167(15) 0.0130(13) 0.0022(11) -0.0012(12) -0.0019(12)
C10 0.0272(18) 0.0148(15) 0.0205(15) -0.0039(11) 0.0010(13) -0.0081(13)
C1 0.012(2) 0.0128(19) 0.0053(16) 0.000 0.0010(15) 0.000
C13 0.027(2) 0.0353(19) 0.0232(16) -0.0010(14) -0.0096(14) -0.0114(15)
C16 0.042(2) 0.0208(18) 0.044(2) -0.0093(15) -0.0130(19) 0.0017(16)
C11 0.0136(17) 0.0325(18) 0.0268(16) 0.0022(14) -0.0011(14) -0.0066(14)
C6 0.0220(17) 0.0161(15) 0.0267(16) 0.0004(12) -0.0024(15) -0.0040(13)
C14 0.022(2) 0.054(2) 0.040(2) -0.0160(18) 0.0002(17) -0.0077(17)
C15 0.026(2) 0.046(2) 0.059(2) -0.031(2) -0.0045(19) 0.0077(18)

loop_
_atom_type_symbol
_atom_type_description
_atom_type_scat_dispersion_real
_atom_type_scat_dispersion_imag
_atom_type_scat_source
C C 0.0033 0.0016 'International Tables Vol C Tables 4.2.6.8 and 6.1.1.4'
H H 0.0000 0.0000 'International Tables Vol C Tables 4.2.6.8 and 6.1.1.4'
B B 0.0013 0.0007 'International Tables Vol C Tables 4.2.6.8 and 6.1.1.4'
Cl Cl 0.1484 0.1585 'International Tables Vol C Tables 4.2.6.8 and 6.1.1.4'
F F 0.0171 0.0103 'International Tables Vol C Tables 4.2.6.8 and 6.1.1.4'
P P 0.1023 0.0942 'International Tables Vol C Tables 4.2.6.8 and 6.1.1.4'
Pt Pt -1.7033 8.3905 'International Tables Vol C Tables 4.2.6.8 and 6.1.1.4'

loop_
_exptl_crystal_face_index_h
_exptl_crystal_face_index_k
_exptl_crystal_face_index_l
_exptl_crystal_face_perp_dist
0.00 -1.00 -1.00 0.0480
0.00 1.00 1.00 0.0530
-1.00 -1.00 0.00 0.0110
1.00 1.00 0.00 0.0530
1.00 1.00 -1.00 0.0600
1.00 0.00 1.00 0.0620
-1.00 0.00 1.00 0.0150
1.00 0.00 -1.00 0.0560
-1.00 1.00 0.00 0.0070
1.00 -1.00 0.00 0.0400
0.00 -1.00 1.00 0.0350
0.00 1.00 -1.00 0.0600

loop_
_geom_angle_atom_site_label_1
_geom_angle_atom_site_label_2
_geom_angle_atom_site_label_3
_geom_angle
_geom_angle_site_symmetry_1
_geom_angle_site_symmetry_3
_geom_angle_publ_flag
B1 Pt1 P1 86.74(3) . . ?
B1 Pt1 P2 91.10(4) . 3_656 ?
P1 Pt1 P2 175.19(3) . 3_656 ?
B1 Pt1 Cl1 173.11(9) . . ?
P1 Pt1 Cl1 94.97(3) . . ?
P2 Pt1 Cl1 86.68(3) 3_656 . ?
B1 Pt1 Pt1 40.52(9) . 3_656 ?
P1 Pt1 Pt1 95.56(3) . 3_656 ?
P2 Pt1 Pt1 80.04(3) 3_656 3_656 ?
Cl1 Pt1 Pt1 132.59(2) . 3_656 ?
C8 P1 C7 104.17(13) . . ?
C8 P1 C9 102.86(14) . . ?
C7 P1 C9 104.88(14) . . ?
C8 P1 Pt1 115.65(10) . . ?
C7 P1 Pt1 115.78(10) . . ?
C9 P1 Pt1 112.11(9) . . ?
C10 P2 C11 104.37(15) . . ?
C10 P2 C9 103.67(13) . . ?
C11 P2 C9 102.87(14) . . ?
C10 P2 Pt1 110.56(10) . 3_656 ?
C11 P2 Pt1 116.72(11) . 3_656 ?
C9 P2 Pt1 117.12(10) . 3_656 ?
C3 C4 C3 122.5(4) . 3_656 ?
C3 C4 H4 118.7 . . ?
C3 C4 H4 118.7 3_656 . ?
P1 C7 H7A 109.5 . . ?
P1 C7 H7B 109.5 . . ?
H7A C7 H7B 109.5 . . ?
P1 C7 H7C 109.5 . . ?
H7A C7 H7C 109.5 . . ?
H7B C7 H7C 109.5 . . ?
P2 C9 P1 113.33(15) . . ?
P2 C9 H9A 108.9 . . ?
P1 C9 H9A 108.9 . . ?
P2 C9 H9B 108.9 . . ?
P1 C9 H9B 108.9 . . ?
H9A C9 H9B 107.7 . . ?
C1 B1 Pt1 130.52(9) . 3_656 ?
C1 B1 Pt1 130.52(9) . . ?
Pt1 B1 Pt1 98.96(18) 3_656 . ?
C2 C5 H5A 109.5 . . ?
C2 C5 H5B 109.5 . . ?
H5A C5 H5B 109.5 . . ?
C2 C5 H5C 109.5 . . ?
H5A C5 H5C 109.5 . . ?
H5B C5 H5C 109.5 . . ?
C12 C17 C16 118.7(3) . . ?
C12 C17 H17 120.6 . . ?
C16 C17 H17 120.6 . . ?
C4 C3 C2 119.1(3) . . ?
C4 C3 C6 118.9(3) . . ?
C2 C3 C6 122.0(3) . . ?
C3 C2 C1 120.6(3) . . ?
C3 C2 C5 116.2(2) . . ?
C1 C2 C5 123.3(3) . . ?
F1 C12 C17 120.4(3) . . ?
F1 C12 C13 118.9(3) . . ?
C17 C12 C13 120.6(3) . . ?
P1 C8 H8A 109.5 . . ?
P1 C8 H8B 109.5 . . ?
H8A C8 H8B 109.5 . . ?
P1 C8 H8C 109.5 . . ?
H8A C8 H8C 109.5 . . ?
H8B C8 H8C 109.5 . . ?
P2 C10 H10A 109.5 . . ?
P2 C10 H10B 109.5 . . ?
H10A C10 H10B 109.5 . . ?
P2 C10 H10C 109.5 . . ?
H10A C10 H10C 109.5 . . ?
H10B C10 H10C 109.5 . . ?
C2 C1 C2 118.0(3) 3_656 . ?
C2 C1 B1 120.98(17) 3_656 . ?
C2 C1 B1 120.98(17) . . ?
C14 C13 F2 120.2(3) . . ?
C14 C13 C12 121.0(3) . . ?
F2 C13 C12 118.9(3) . . ?
C17 C16 C15 120.3(3) . . ?
C17 C16 H16 119.8 . . ?
C15 C16 H16 119.8 . . ?
P2 C11 H11A 109.5 . . ?
P2 C11 H11B 109.5 . . ?
H11A C11 H11B 109.5 . . ?
P2 C11 H11C 109.5 . . ?
H11A C11 H11C 109.5 . . ?
H11B C11 H11C 109.5 . . ?
C3 C6 H6A 109.5 . . ?
C3 C6 H6B 109.5 . . ?
H6A C6 H6B 109.5 . . ?
C3 C6 H6C 109.5 . . ?
H6A C6 H6C 109.5 . . ?
H6B C6 H6C 109.5 . . ?
C13 C14 C15 118.9(4) . . ?
C13 C14 H14 120.5 . . ?
C15 C14 H14 120.5 . . ?
C14 C15 C16 120.4(3) . . ?
C14 C15 H15 119.8 . . ?
C16 C15 H15 119.8 . . ?

loop_
_geom_bond_atom_site_label_1
_geom_bond_atom_site_label_2
_geom_bond_distance
_geom_bond_site_symmetry_2
_geom_bond_publ_flag
Pt1 B1 2.027(3) . ?
Pt1 P1 2.2666(9) . ?
Pt1 P2 2.3063(9) 3_656 ?
Pt1 Cl1 2.5255(9) . ?
Pt1 Pt1 3.0810(8) 3_656 ?
P1 C8 1.804(3) . ?
P1 C7 1.813(3) . ?
P1 C9 1.836(3) . ?
P2 C10 1.808(3) . ?
P2 C11 1.809(3) . ?
P2 C9 1.834(3) . ?
P2 Pt1 2.3063(9) 3_656 ?
F1 C12 1.356(3) . ?
F2 C13 1.360(4) . ?
C4 C3 1.377(3) . ?
C4 C3 1.377(3) 3_656 ?
C4 H4 0.9500 . ?
C7 H7A 0.9800 . ?
C7 H7B 0.9800 . ?
C7 H7C 0.9800 . ?
C9 H9A 0.9900 . ?
C9 H9B 0.9900 . ?
B1 C1 1.602(5) . ?
B1 Pt1 2.026(3) 3_656 ?
C5 C2 1.505(4) . ?
C5 H5A 0.9800 . ?
C5 H5B 0.9800 . ?
C5 H5C 0.9800 . ?
C17 C12 1.370(4) . ?
C17 C16 1.378(5) . ?
C17 H17 0.9500 . ?
C3 C2 1.412(4) . ?
C3 C6 1.515(4) . ?
C2 C1 1.420(3) . ?
C12 C13 1.374(5) . ?
C8 H8A 0.9800 . ?
C8 H8B 0.9800 . ?
C8 H8C 0.9800 . ?
C10 H10A 0.9800 . ?
C10 H10B 0.9800 . ?
C10 H10C 0.9800 . ?
C1 C2 1.420(3) 3_656 ?
C13 C14 1.358(5) . ?
C16 C15 1.378(5) . ?
C16 H16 0.9500 . ?
C11 H11A 0.9800 . ?
C11 H11B 0.9800 . ?
C11 H11C 0.9800 . ?
C6 H6A 0.9800 . ?
C6 H6B 0.9800 . ?
C6 H6C 0.9800 . ?
C14 C15 1.378(5) . ?
C14 H14 0.9500 . ?
C15 H15 0.9500 . ?
